data_1540827
loop_
_publ_author_name
'Volodina, A.N.'
'Kuvshinova, T.B.'
'Maksimova, S.I.'
'Chibiskova, N.T.'
'Murav'ev, E.N.'
'Niyazov, S.A.'
'Orlovskii, V.P.'
'Palkina, K.K.'

_publ_section_title
;
 The preparation, structure, and optical properties of Nd P S4
;
_journal_name_full 'Zhurnal Neorganicheskoi Khimii'
_journal_page_first 2899
_journal_page_last 2901
_journal_volume 32
_journal_year 1987
_chemical_formula_sum 'Nd P S4'
_chemical_name_systematic 'Nd (P S4)'
_space_group_IT_number 142
_symmetry_space_group_name_Hall '-I 4bd 2c'
_symmetry_space_group_name_H-M 'I 41/a c d :2'
_cell_angle_alpha 90
_cell_angle_beta 90
_cell_angle_gamma 90
_cell_formula_units_Z 16
_cell_length_a 10.84
_cell_length_b 10.84
_cell_length_c 19.26
_cell_volume 2263.158
_citation_journal_id_ASTM ZNOKAQ
_cod_data_source_file Volodina_ZNOKAQ_1987_469.cif
_cod_data_source_block Nd1P1S4
_cod_original_formula_sum 'Nd1 P1 S4'
_cod_database_code 1540827

loop_
_symmetry_equiv_pos_as_xyz
x,y,z
-y+1/4,x+3/4,z+1/4
-x+1/2,-y,z+1/2
y+1/4,-x+1/4,z+3/4
x,-y,-z+1/2
y+1/4,x+3/4,-z+3/4
-x+1/2,y,-z
-y+1/4,-x+1/4,-z+1/4
-x,-y,-z
y-1/4,-x-3/4,-z-1/4
x-1/2,y,-z-1/2
-y-1/4,x-1/4,-z-3/4
-x,y,z-1/2
-y-1/4,-x-3/4,z-3/4
x-1/2,-y,z
y-1/4,x-1/4,z-1/4
x+1/2,y+1/2,z+1/2
-y+3/4,x+5/4,z+3/4
-x+1,-y+1/2,z+1
y+3/4,-x+3/4,z+5/4
x+1/2,-y+1/2,-z+1
y+3/4,x+5/4,-z+5/4
-x+1,y+1/2,-z+1/2
-y+3/4,-x+3/4,-z+3/4
-x+1/2,-y+1/2,-z+1/2
y+1/4,-x-1/4,-z+1/4
x,y+1/2,-z
-y+1/4,x+1/4,-z-1/4
-x+1/2,y+1/2,z
-y+1/4,-x-1/4,z-1/4
x,-y+1/2,z+1/2
y+1/4,x+1/4,z+1/4

loop_
_atom_site_label
_atom_site_type_symbol
_atom_site_fract_x
_atom_site_fract_y
_atom_site_fract_z
_atom_site_occupancy
_atom_site_U_iso_or_equiv
Nd2 Nd+3 0 0.25 0.375 1 0.0
S2 S-2 0.0692 -0.0028 0.1633 1 0.0
Nd1 Nd+3 0 0.25 0.125 1 0.0
S1 S-2 0.3613 0.1586 0.2524 1 0.0
P1 P+5 0.4629 0 0.25 1 0.0
